data_7241669
loop_
_publ_author_name
'Hashikawa, Yoshifumi'
'Kizaki, Kazuro'
'Hirose, Takashi'
'Murata, Yasujiro'

_publ_section_title
;
 An orifice design: water insertion into C60
;
_journal_issue 66
_journal_name_full 'RSC Advances'
_journal_page_first 40406
_journal_page_last 40410
_journal_paper_doi 10.1039/D0RA09067K
_journal_volume 10
_journal_year 2020
_chemical_formula_sum 'C97.12 H32.31 N2 O0.59'
_chemical_formula_weight 1236.54
_space_group_IT_number 2
_space_group_name_Hall '-P 1'
_space_group_name_H-M_alt 'P -1'
_symmetry_cell_setting triclinic
_symmetry_space_group_name_H-M 'P -1'
_atom_sites_solution_hydrogens geom
_atom_sites_solution_primary direct
_atom_sites_solution_secondary difmap
_audit_creation_method SHELXL-97
_audit_update_record
;
2020-04-26 deposited with the CCDC.	2020-10-31 downloaded from the CCDC.
;
_cell_angle_alpha 98.332(5)
_cell_angle_beta 97.908(5)
_cell_angle_gamma 104.389(6)
_cell_formula_units_Z 2
_cell_length_a 10.005(4)
_cell_length_b 12.857(5)
_cell_length_c 22.495(9)
_cell_measurement_reflns_used 9533
_cell_measurement_temperature 100(2)
_cell_measurement_theta_max 25.04
_cell_measurement_theta_min 0.93
_cell_volume 2727.4(19)
_computing_structure_refinement 'SHELXL-97 (Sheldrick, 1997)'
_computing_structure_solution 'SHELXS-97 (Sheldrick, 1990)'
_diffrn_ambient_temperature 100(2)
_diffrn_measured_fraction_theta_full 0.988
_diffrn_measured_fraction_theta_max 0.988
_diffrn_measurement_device_type 'Bruker Smart APEX II'
_diffrn_radiation_monochromator graphite
_diffrn_radiation_source 'fine-focus sealed tube'
_diffrn_radiation_type MoK\a
_diffrn_radiation_wavelength 0.71073
_diffrn_reflns_av_R_equivalents 0.0188
_diffrn_reflns_av_sigmaI/netI 0.0399
_diffrn_reflns_limit_h_max 11
_diffrn_reflns_limit_h_min -10
_diffrn_reflns_limit_k_max 15
_diffrn_reflns_limit_k_min -11
_diffrn_reflns_limit_l_max 24
_diffrn_reflns_limit_l_min -26
_diffrn_reflns_number 13432
_diffrn_reflns_theta_full 25.04
_diffrn_reflns_theta_max 25.04
_diffrn_reflns_theta_min 0.93
_exptl_absorpt_coefficient_mu 0.088
_exptl_absorpt_correction_T_max 0.9965
_exptl_absorpt_correction_T_min 0.9835
_exptl_absorpt_correction_type empirical
_exptl_absorpt_process_details SADABS
_exptl_crystal_colour black
_exptl_crystal_density_diffrn 1.506
_exptl_crystal_density_method 'not measured'
_exptl_crystal_description block
_exptl_crystal_F_000 1268
_exptl_crystal_size_max 0.19
_exptl_crystal_size_mid 0.07
_exptl_crystal_size_min 0.04
_refine_diff_density_max 0.666
_refine_diff_density_min -0.274
_refine_diff_density_rms 0.059
_refine_ls_extinction_method none
_refine_ls_goodness_of_fit_ref 1.028
_refine_ls_hydrogen_treatment mixed
_refine_ls_matrix_type full
_refine_ls_number_parameters 997
_refine_ls_number_reflns 9533
_refine_ls_number_restraints 9
_refine_ls_restrained_S_all 1.027
_refine_ls_R_factor_all 0.0720
_refine_ls_R_factor_gt 0.0532
_refine_ls_shift/su_max 0.000
_refine_ls_shift/su_mean 0.000
_refine_ls_structure_factor_coef Fsqd
_refine_ls_weighting_details 'calc w=1/[\s^2^(Fo^2^)+(0.0773P)^2^+2.2513P] where P=(Fo^2^+2Fc^2^)/3'
_refine_ls_weighting_scheme calc
_refine_ls_wR_factor_gt 0.1399
_refine_ls_wR_factor_ref 0.1554
_reflns_number_gt 7390
_reflns_number_total 9533
_reflns_threshold_expression >2sigma(I)
_cod_data_source_file d0ra09067k2.cif
_cod_data_source_block 1n8w_a
_cod_original_cell_volume 2727.2(18)
_cod_original_sg_symbol_H-M P-1
_cod_database_code 7241669

loop_
_symmetry_equiv_pos_as_xyz
'x, y, z'
'-x, -y, -z'

loop_
_atom_site_label
_atom_site_type_symbol
_atom_site_fract_x
_atom_site_fract_y
_atom_site_fract_z
_atom_site_U_iso_or_equiv
_atom_site_adp_type
_atom_site_occupancy
_atom_site_symmetry_multiplicity
_atom_site_calc_flag
_atom_site_refinement_flags
_atom_site_disorder_assembly
_atom_site_disorder_group
C1 C -0.2888(3) 0.3909(2) 0.67604(13) 0.0236(6) Uani 0.854(2) 1 d P A 1
C2 C -0.3340(3) 0.2659(2) 0.66412(12) 0.0222(6) Uani 0.854(2) 1 d P A 1
C103 C -0.204(5) 0.215(4) 0.6750(16) 0.025(10) Uiso 0.146(2) 1 d P A 2
C4 C -0.0707(3) 0.27900(19) 0.68956(11) 0.0236(5) Uani 1 1 d . . .
C5 C -0.0221(3) 0.3504(3) 0.75468(15) 0.0240(6) Uani 0.854(2) 1 d P A 1
C6 C -0.1026(4) 0.3771(3) 0.7979(2) 0.0211(9) Uani 0.854(2) 1 d P A 1
C7 C -0.2416(3) 0.40026(19) 0.78321(10) 0.0218(5) Uani 1 1 d . . .
C9 C -0.3757(4) 0.2196(2) 0.71917(12) 0.0208(6) Uani 0.854(2) 1 d P A 1
C10 C -0.4113(2) 0.10275(19) 0.71168(10) 0.0214(5) Uani 1 1 d . . .
C11 C -0.3565(2) 0.03864(19) 0.66699(10) 0.0216(5) Uani 1 1 d . A .
C12 C -0.2385(3) 0.10252(19) 0.64410(10) 0.0214(5) Uani 1 1 d . . .
C13 C -0.1308(3) 0.05635(19) 0.63244(10) 0.0231(5) Uani 1 1 d . A .
C14 C 0.0127(3) 0.1215(2) 0.65078(10) 0.0249(5) Uani 1 1 d . . .
C15 C 0.0408(3) 0.2275(2) 0.68272(10) 0.0233(5) Uani 1 1 d . A .
C16 C 0.1546(2) 0.2665(2) 0.73399(12) 0.0262(5) Uani 1 1 d . . .
C17 C 0.1143(3) 0.3372(2) 0.77958(12) 0.0267(6) Uani 1 1 d . A .
C18 C 0.1561(2) 0.33717(19) 0.84074(12) 0.0263(6) Uani 1 1 d . . .
C19 C 0.0555(3) 0.33766(19) 0.88119(11) 0.0252(5) Uani 1 1 d . A .
C20 C -0.0769(3) 0.34646(18) 0.85901(11) 0.0226(5) Uani 1 1 d . . .
C21 C -0.1993(2) 0.27688(19) 0.87676(10) 0.0208(5) Uani 1 1 d . A .
C22 C -0.3247(2) 0.23581(19) 0.82917(10) 0.0202(5) Uani 1 1 d . . .
C23 C -0.4041(2) 0.12814(19) 0.82248(10) 0.0216(5) Uani 1 1 d . A .
C24 C -0.4488(2) 0.05992(19) 0.76233(11) 0.0214(5) Uani 1 1 d . A .
H49 H -0.064(16) 0.145(4) 0.813(6) 0.24(7) Uiso 0.593(8) 1 d PD . .
C25 C -0.4509(2) -0.05047(19) 0.76848(11) 0.0239(5) Uani 1 1 d . . .
C26 C -0.4088(2) -0.11500(19) 0.72381(11) 0.0240(5) Uani 1 1 d . A .
C27 C -0.3593(3) -0.06954(19) 0.67311(10) 0.0234(5) Uani 1 1 d . . .
C28 C -0.2483(3) -0.11691(19) 0.65819(10) 0.0247(5) Uani 1 1 d . A .
C29 C -0.1351(3) -0.0543(2) 0.63876(10) 0.0244(5) Uani 1 1 d . . .
C30 C 0.0051(3) -0.0588(2) 0.66067(11) 0.0276(6) Uani 1 1 d . A .
C31 C 0.0973(3) 0.0504(2) 0.66850(11) 0.0272(6) Uani 1 1 d . A .
C32 C 0.2076(3) 0.0888(2) 0.71748(12) 0.0290(6) Uani 1 1 d . . .
C33 C 0.2377(3) 0.1995(2) 0.75103(12) 0.0298(6) Uani 1 1 d . A .
C34 C 0.2810(2) 0.1990(2) 0.81509(12) 0.0287(6) Uani 1 1 d . . .
C35 C 0.2410(2) 0.2663(2) 0.85896(12) 0.0290(6) Uani 1 1 d . A .
C36 C 0.1933(3) 0.2248(2) 0.91158(11) 0.0287(6) Uani 1 1 d . . .
C37 C 0.0786(3) 0.2689(2) 0.92439(11) 0.0262(6) Uani 1 1 d . A .
C38 C -0.0354(3) 0.2061(2) 0.94326(10) 0.0255(6) Uani 1 1 d . . .
C39 C -0.1751(3) 0.2092(2) 0.91882(10) 0.0239(5) Uani 1 1 d . A .
C40 C -0.2664(3) 0.1003(2) 0.91355(10) 0.0246(5) Uani 1 1 d . . .
C41 C -0.4092(2) -0.0521(2) 0.83266(11) 0.0248(5) Uani 1 1 d . A .
C42 C -0.3783(2) 0.0591(2) 0.86534(11) 0.0230(5) Uani 1 1 d . A .
C43 C -0.3281(3) -0.1196(2) 0.84976(11) 0.0261(5) Uani 1 1 d . . .
C44 C -0.2846(3) -0.18864(19) 0.80366(11) 0.0253(5) Uani 1 1 d . A .
C45 C -0.3247(3) -0.18663(19) 0.74165(11) 0.0258(5) Uani 1 1 d . . .
C46 C -0.2260(3) -0.18800(19) 0.70078(11) 0.0256(5) Uani 1 1 d . A .
C47 C -0.0906(3) -0.19197(19) 0.72253(11) 0.0265(6) Uani 1 1 d . . .
C48 C 0.0273(3) -0.1261(2) 0.70220(11) 0.0274(6) Uani 1 1 d . A .
C49 C 0.1426(3) -0.0859(2) 0.75343(12) 0.0284(6) Uani 1 1 d . . .
C50 C 0.2307(3) 0.0194(2) 0.76110(12) 0.0299(6) Uani 1 1 d . A .
C51 C 0.2755(3) 0.0873(2) 0.82138(12) 0.0302(6) Uani 1 1 d . A .
H51 H -0.07(3) 0.079(12) 0.752(4) 0.46(16) Uiso 0.593(8) 1 d PD . .
C52 C 0.2317(3) 0.0478(2) 0.87165(12) 0.0292(6) Uani 1 1 d . . .
C53 C 0.1892(3) 0.1183(2) 0.91787(11) 0.0284(6) Uani 1 1 d . A .
C54 C 0.0702(3) 0.0519(2) 0.93798(11) 0.0273(6) Uani 1 1 d . . .
C55 C -0.0387(3) 0.0954(2) 0.95112(10) 0.0258(5) Uani 1 1 d . A .
C56 C -0.1826(3) 0.0294(2) 0.93244(10) 0.0254(5) Uani 1 1 d . A .
C57 C -0.2120(3) -0.0778(2) 0.90105(11) 0.0255(5) Uani 1 1 d . A .
C58 C -0.0983(3) -0.1223(2) 0.88656(11) 0.0262(5) Uani 1 1 d . . .
C59 C 0.0398(3) -0.0590(2) 0.90480(11) 0.0266(6) Uani 1 1 d . A .
C60 C 0.1387(3) -0.0613(2) 0.86387(12) 0.0277(6) Uani 1 1 d . A .
C61 C 0.0955(3) -0.1271(2) 0.80610(12) 0.0274(6) Uani 1 1 d . A .
C62 C -0.0483(3) -0.19290(19) 0.78692(11) 0.0264(6) Uani 1 1 d . A .
C63 C -0.1434(3) -0.19068(19) 0.82624(11) 0.0256(5) Uani 1 1 d . A .
C64 C -0.2916(3) 0.4483(2) 0.62251(12) 0.0246(6) Uani 0.854(2) 1 d P A 1
C65 C -0.3404(4) 0.5398(2) 0.62594(14) 0.0275(7) Uani 0.854(2) 1 d P A 1
H13 H -0.3664 0.5680 0.6627 0.033 Uiso 0.854(2) 1 calc PR A 1
C66 C -0.3516(6) 0.5903(3) 0.57667(15) 0.0308(10) Uani 0.854(2) 1 d P A 1
H14 H -0.3874 0.6523 0.5791 0.037 Uiso 0.854(2) 1 calc PR A 1
C67 C -0.3112(6) 0.5518(4) 0.52355(15) 0.0356(10) Uani 0.854(2) 1 d P A 1
H15 H -0.3229 0.5854 0.4890 0.043 Uiso 0.854(2) 1 calc PR A 1
C68 C -0.2540(5) 0.4648(3) 0.52057(15) 0.0348(8) Uani 0.854(2) 1 d P A 1
H16 H -0.2207 0.4410 0.4849 0.042 Uiso 0.854(2) 1 calc PR A 1
C69 C -0.2452(4) 0.4123(3) 0.56942(14) 0.0323(7) Uani 0.854(2) 1 d P A 1
H17 H -0.2073 0.3513 0.5671 0.039 Uiso 0.854(2) 1 calc PR A 1
C70 C -0.4552(3) 0.2251(2) 0.60901(12) 0.0235(6) Uani 0.854(2) 1 d P A 1
C71 C -0.5847(3) 0.2500(2) 0.61717(11) 0.0170(6) Uani 0.854(2) 1 d P A 1
H18 H -0.5932 0.2852 0.6561 0.020 Uiso 0.854(2) 1 calc PR A 1
C72 C -0.6927(3) 0.2245(3) 0.57108(14) 0.0302(7) Uani 0.854(2) 1 d P A 1
H19 H -0.7782 0.2394 0.5780 0.036 Uiso 0.854(2) 1 calc PR A 1
C73 C -0.6830(3) 0.1762(3) 0.51267(13) 0.0315(7) Uani 0.854(2) 1 d P A 1
H20 H -0.7602 0.1597 0.4799 0.038 Uiso 0.854(2) 1 calc PR A 1
C74 C -0.5555(4) 0.1523(2) 0.50322(12) 0.0313(7) Uani 0.854(2) 1 d P A 1
H21 H -0.5461 0.1205 0.4637 0.038 Uiso 0.854(2) 1 calc PR A 1
C75 C -0.4472(3) 0.1751(2) 0.55091(13) 0.0287(7) Uani 0.854(2) 1 d P A 1
H22 H -0.3636 0.1565 0.5444 0.034 Uiso 0.854(2) 1 calc PR A 1
C76 C -0.2743(3) 0.47827(19) 0.83371(10) 0.0241(5) Uani 1 1 d . A .
C77 C -0.4103(3) 0.4754(2) 0.83825(13) 0.0363(6) Uani 1 1 d . . .
H23 H -0.4866 0.4221 0.8118 0.044 Uiso 1 1 calc R A .
C78 C -0.4332(4) 0.5540(3) 0.88343(14) 0.0469(8) Uani 1 1 d . A .
H24 H -0.5257 0.5561 0.8878 0.056 Uiso 1 1 calc R . .
C79 C -0.3185(4) 0.6275(2) 0.92090(13) 0.0443(8) Uani 1 1 d . . .
H25 H -0.3304 0.6808 0.9522 0.053 Uiso 1 1 calc R A .
C80 C -0.1881(4) 0.6234(2) 0.91281(12) 0.0405(7) Uani 1 1 d . A .
H26 H -0.1101 0.6750 0.9391 0.049 Uiso 1 1 calc R . .
N1 N -0.2496(2) 0.45061(16) 0.72911(9) 0.0224(4) Uani 1 1 d . A .
N2 N -0.1633(3) 0.55150(17) 0.87035(9) 0.0338(5) Uani 1 1 d . . .
C81 C -0.3487(3) 0.2059(3) 1.05640(14) 0.0438(7) Uani 1 1 d . . .
H27 H -0.3667 0.1408 1.0728 0.053 Uiso 1 1 calc R . .
C82 C -0.1983(3) 0.3807(2) 1.05467(14) 0.0413(7) Uani 1 1 d . . .
H28 H -0.1126 0.4359 1.0698 0.050 Uiso 1 1 calc R . .
C83 C -0.2251(3) 0.2854(2) 1.07750(13) 0.0412(7) Uani 1 1 d . . .
H29 H -0.1572 0.2748 1.1082 0.049 Uiso 1 1 calc R . .
C84 C -0.2963(4) 0.3958(3) 1.00972(14) 0.0463(8) Uani 1 1 d . . .
H30 H -0.2786 0.4614 0.9938 0.056 Uiso 1 1 calc R . .
C85 C 0.3764(4) 0.5705(3) 0.72261(18) 0.0490(9) Uani 0.854(2) 1 d P A 1
H31 H 0.4733 0.5763 0.7339 0.059 Uiso 0.854(2) 1 calc PR A 1
C86 C -0.4205(3) 0.3148(3) 0.98804(14) 0.0513(9) Uani 1 1 d . . .
H32 H -0.4881 0.3244 0.9568 0.062 Uiso 1 1 calc R . .
C87 C -0.4464(3) 0.2201(3) 1.01161(15) 0.0482(8) Uani 1 1 d . . .
H33 H -0.5321 0.1647 0.9968 0.058 Uiso 1 1 calc R . .
C88 C -0.2743(5) 0.1408(6) 0.3998(2) 0.0408(18) Uani 0.731(11) 1 d P B 1
H1 H -0.3622 0.1048 0.3741 0.049 Uiso 0.731(11) 1 calc PR B 1
C89 C 0.1608(4) 0.4996(4) 0.65080(17) 0.0463(9) Uani 0.854(2) 1 d P A 1
H34 H 0.1086 0.4568 0.6129 0.056 Uiso 0.854(2) 1 calc PR A 1
C90 C -0.0225(6) 0.2424(6) 0.4756(3) 0.050(2) Uani 0.731(11) 1 d P B 1
H2 H 0.0654 0.2794 0.5010 0.060 Uiso 0.731(11) 1 calc PR B 1
C91 C 0.3093(4) 0.6229(3) 0.76235(18) 0.0489(10) Uani 0.854(2) 1 d P A 1
H35 H 0.3604 0.6654 0.8006 0.059 Uiso 0.854(2) 1 calc PR A 1
C92 C -0.2055(6) 0.2378(4) 0.3922(2) 0.0407(15) Uani 0.731(11) 1 d P B 1
H3 H -0.2430 0.2709 0.3613 0.049 Uiso 0.731(11) 1 calc PR B 1
C93 C 0.1698(5) 0.6133(5) 0.7464(3) 0.0447(13) Uani 0.854(2) 1 d P A 1
H36 H 0.1237 0.6491 0.7737 0.054 Uiso 0.854(2) 1 calc PR A 1
C94 C -0.0922(8) 0.1436(7) 0.4839(3) 0.0534(18) Uani 0.731(11) 1 d P B 1
H4 H -0.0554 0.1112 0.5155 0.064 Uiso 0.731(11) 1 calc PR B 1
C95 C 0.0953(4) 0.5526(3) 0.6913(2) 0.0470(10) Uani 0.854(2) 1 d P A 1
H37 H -0.0019 0.5467 0.6807 0.056 Uiso 0.854(2) 1 calc PR A 1
C96 C 0.3028(4) 0.5096(3) 0.6662(2) 0.0442(9) Uani 0.854(2) 1 d P A 1
H38 H 0.3494 0.4752 0.6386 0.053 Uiso 0.854(2) 1 calc PR A 1
C97 C -0.0767(6) 0.2917(4) 0.4302(2) 0.0434(15) Uani 0.731(11) 1 d P B 1
H5 H -0.0261 0.3618 0.4251 0.052 Uiso 0.731(11) 1 calc PR B 1
O1 O -0.0831(3) 0.0718(3) 0.79214(15) 0.0373(13) Uani 0.593(8) 1 d PD . .
C98 C -0.2220(9) 0.0885(4) 0.4447(4) 0.057(2) Uani 0.731(11) 1 d P B 1
H6 H -0.2726 0.0176 0.4488 0.068 Uiso 0.731(11) 1 calc PR B 1
C99 C -0.0304(13) 0.4061(10) 0.7087(6) 0.006(3) Uiso 0.146(2) 1 d P A 2
C104 C 0.1017(14) 0.4774(12) 0.6924(6) 0.008(3) Uiso 0.146(2) 1 d P A 2
C107 C 0.3516(16) 0.6180(12) 0.6769(6) 0.015(3) Uiso 0.146(2) 1 d P A 2
H39 H 0.4423 0.6610 0.6747 0.019 Uiso 0.146(2) 1 calc PR A 2
C100 C -0.1568(14) 0.4499(10) 0.6958(6) 0.008(3) Uiso 0.146(2) 1 d P A 2
C106 C 0.2783(15) 0.6542(12) 0.7198(7) 0.016(3) Uiso 0.146(2) 1 d P A 2
H40 H 0.3116 0.7260 0.7433 0.019 Uiso 0.146(2) 1 calc PR A 2
C123 C 0.1749(18) 0.4424(17) 0.6473(8) 0.021(4) Uiso 0.146(2) 1 d P A 2
H41 H 0.1453 0.3695 0.6249 0.025 Uiso 0.146(2) 1 calc PR A 2
C122 C 0.0099(18) 0.4013(16) 0.7766(8) 0.018(4) Uiso 0.146(2) 1 d P A 2
C108 C 0.292(2) 0.5178(16) 0.6367(9) 0.023(5) Uiso 0.146(2) 1 d P A 2
H43 H 0.3313 0.5011 0.6017 0.028 Uiso 0.146(2) 1 calc PR A 2
C102 C -0.309(2) 0.2177(13) 0.7151(7) 0.015(4) Uiso 0.146(2) 1 d P A 2
C105 C 0.155(3) 0.583(2) 0.7277(13) 0.019(6) Uiso 0.146(2) 1 d P A 2
H46 H 0.1052 0.6067 0.7577 0.023 Uiso 0.146(2) 1 calc PR A 2
C109 C -0.1905(14) 0.4836(10) 0.6350(4) 0.016(3) Uiso 0.146(2) 1 d PG A 2
C110 C -0.2757(18) 0.5539(13) 0.6322(7) 0.033(6) Uiso 0.146(2) 1 d PG A 2
H44 H -0.3033 0.5835 0.6682 0.039 Uiso 0.146(2) 1 calc PR A 2
C111 C -0.320(2) 0.581(2) 0.5766(9) 0.08(2) Uiso 0.146(2) 1 d PG A 2
H47 H -0.3786 0.6290 0.5747 0.101 Uiso 0.146(2) 1 calc PR A 2
C112 C -0.280(3) 0.538(2) 0.5239(7) 0.07(2) Uiso 0.146(2) 1 d PG A 2
H48 H -0.3105 0.5561 0.4859 0.087 Uiso 0.146(2) 1 calc PR A 2
C113 C -0.195(2) 0.4673(17) 0.5268(5) 0.045(9) Uiso 0.146(2) 1 d PG A 2
H45 H -0.1672 0.4377 0.4907 0.054 Uiso 0.146(2) 1 calc PR A 2
C114 C -0.1501(14) 0.4403(10) 0.5823(5) 0.023(4) Uiso 0.146(2) 1 d PG A 2
H42 H -0.0919 0.3922 0.5843 0.027 Uiso 0.146(2) 1 calc PR A 2
C115 C 0.0549(15) 0.8253(13) 0.5038(7) 0.057(6) Uiso 0.269(11) 1 d PGU B 2
H7 H -0.0158 0.8243 0.4707 0.068 Uiso 0.269(11) 1 calc PR B 2
C116 C 0.1685(17) 0.9172(10) 0.5243(7) 0.057(5) Uiso 0.269(11) 1 d PGU B 2
H8 H 0.1754 0.9791 0.5052 0.068 Uiso 0.269(11) 1 calc PR B 2
C117 C 0.2719(13) 0.9187(12) 0.5727(8) 0.063(7) Uiso 0.269(11) 1 d PGU B 2
H9 H 0.3495 0.9815 0.5867 0.076 Uiso 0.269(11) 1 calc PR B 2
C118 C 0.2618(17) 0.8281(16) 0.6007(7) 0.081(10) Uiso 0.269(11) 1 d PGU B 2
H10 H 0.3325 0.8291 0.6338 0.098 Uiso 0.269(11) 1 calc PR B 2
C119 C 0.148(2) 0.7361(12) 0.5802(8) 0.056(5) Uiso 0.269(11) 1 d PGU B 2
H11 H 0.1413 0.6742 0.5993 0.067 Uiso 0.269(11) 1 calc PR B 2
C120 C 0.0448(15) 0.7347(10) 0.5318(9) 0.046(6) Uiso 0.269(11) 1 d PGU B 2
H12 H -0.0328 0.6718 0.5178 0.055 Uiso 0.269(11) 1 calc PR B 2
C121 C -0.085(3) 0.396(2) 0.8153(12) 0.021(8) Uiso 0.146(2) 1 d P A 2
C3 C -0.2072(6) 0.2215(5) 0.6611(3) 0.0202(11) Uani 0.854(2) 1 d P A 1
C101 C -0.299(4) 0.291(4) 0.775(2) 0.043(15) Uiso 0.146(2) 1 d P A 2
C8 C -0.3328(7) 0.2834(4) 0.7754(2) 0.0183(11) Uani 0.854(2) 1 d P A 1

loop_
_atom_site_aniso_label
_atom_site_aniso_U_11
_atom_site_aniso_U_22
_atom_site_aniso_U_33
_atom_site_aniso_U_23
_atom_site_aniso_U_13
_atom_site_aniso_U_12
C1 0.0215(15) 0.0281(15) 0.0237(15) 0.0058(12) 0.0044(12) 0.0107(12)
C2 0.0222(15) 0.0239(15) 0.0210(14) 0.0040(11) 0.0038(11) 0.0073(12)
C4 0.0241(13) 0.0228(12) 0.0242(12) 0.0044(10) 0.0072(10) 0.0056(10)
C5 0.0233(16) 0.0233(17) 0.0272(16) 0.0102(15) 0.0065(13) 0.0056(13)
C6 0.022(2) 0.0171(19) 0.021(2) 0.0017(18) 0.0010(17) 0.0024(14)
C7 0.0266(13) 0.0214(12) 0.0198(12) 0.0053(10) 0.0046(10) 0.0100(10)
C9 0.0211(17) 0.0255(16) 0.0175(14) 0.0049(11) 0.0030(12) 0.0094(13)
C10 0.0177(12) 0.0234(12) 0.0196(12) 0.0022(10) -0.0046(9) 0.0046(10)
C11 0.0219(12) 0.0248(12) 0.0137(11) 0.0016(9) -0.0045(9) 0.0038(10)
C12 0.0265(13) 0.0244(12) 0.0128(11) 0.0008(9) 0.0016(9) 0.0086(10)
C13 0.0322(14) 0.0256(13) 0.0128(11) 0.0020(9) 0.0056(10) 0.0107(11)
C14 0.0285(14) 0.0330(14) 0.0202(12) 0.0086(10) 0.0139(10) 0.0138(11)
C15 0.0228(13) 0.0301(13) 0.0218(12) 0.0110(10) 0.0112(10) 0.0090(10)
C16 0.0184(12) 0.0290(13) 0.0341(14) 0.0137(11) 0.0106(11) 0.0044(10)
C17 0.0195(13) 0.0239(13) 0.0377(14) 0.0128(11) 0.0074(11) 0.0026(10)
C18 0.0173(12) 0.0188(12) 0.0364(14) 0.0010(10) -0.0021(10) -0.0009(9)
C19 0.0237(13) 0.0175(12) 0.0280(13) -0.0022(10) -0.0021(10) 0.0016(10)
C20 0.0248(13) 0.0166(12) 0.0231(12) -0.0022(10) 0.0006(10) 0.0051(10)
C21 0.0248(13) 0.0209(12) 0.0173(11) -0.0021(9) 0.0039(9) 0.0103(10)
C22 0.0204(12) 0.0252(12) 0.0199(11) 0.0042(10) 0.0085(9) 0.0123(10)
C23 0.0146(12) 0.0292(13) 0.0242(12) 0.0054(10) 0.0079(10) 0.0091(10)
C24 0.0110(11) 0.0256(13) 0.0273(13) 0.0047(10) 0.0026(9) 0.0047(9)
C25 0.0141(12) 0.0224(12) 0.0324(13) 0.0062(10) 0.0025(10) 0.0001(9)
C26 0.0191(12) 0.0195(12) 0.0278(13) 0.0028(10) -0.0020(10) -0.0006(10)
C27 0.0241(13) 0.0199(12) 0.0200(12) -0.0017(10) -0.0052(10) 0.0028(10)
C28 0.0329(14) 0.0179(12) 0.0184(12) -0.0046(9) -0.0014(10) 0.0058(10)
C29 0.0322(14) 0.0252(13) 0.0157(11) -0.0026(10) 0.0028(10) 0.0122(11)
C30 0.0364(15) 0.0306(14) 0.0231(12) 0.0024(11) 0.0143(11) 0.0194(12)
C31 0.0300(14) 0.0326(14) 0.0278(13) 0.0084(11) 0.0180(11) 0.0163(11)
C32 0.0209(13) 0.0357(15) 0.0391(15) 0.0144(12) 0.0167(11) 0.0131(11)
C33 0.0157(12) 0.0359(15) 0.0406(15) 0.0133(12) 0.0095(11) 0.0062(11)
C34 0.0116(12) 0.0329(14) 0.0401(15) 0.0087(12) 0.0012(10) 0.0043(10)
C35 0.0150(12) 0.0276(13) 0.0379(15) 0.0051(11) -0.0042(11) -0.0006(10)
C36 0.0194(13) 0.0292(14) 0.0296(13) 0.0002(11) -0.0095(10) 0.0025(10)
C37 0.0290(14) 0.0227(12) 0.0199(12) -0.0035(10) -0.0055(10) 0.0040(10)
C38 0.0329(14) 0.0277(13) 0.0126(11) -0.0039(10) -0.0032(10) 0.0104(11)
C39 0.0312(14) 0.0273(13) 0.0147(11) -0.0001(10) 0.0066(10) 0.0115(11)
C40 0.0292(14) 0.0333(14) 0.0166(11) 0.0073(10) 0.0116(10) 0.0122(11)
C41 0.0178(12) 0.0285(13) 0.0286(13) 0.0104(11) 0.0092(10) 0.0019(10)
C42 0.0204(13) 0.0294(13) 0.0244(12) 0.0102(10) 0.0129(10) 0.0085(10)
C43 0.0250(13) 0.0242(13) 0.0298(13) 0.0116(11) 0.0089(11) 0.0022(10)
C44 0.0270(13) 0.0153(12) 0.0317(13) 0.0075(10) 0.0040(11) 0.0014(10)
C45 0.0255(13) 0.0162(12) 0.0301(13) 0.0018(10) -0.0015(11) 0.0002(10)
C46 0.0350(15) 0.0158(12) 0.0220(12) -0.0020(10) 0.0002(11) 0.0055(10)
C47 0.0345(15) 0.0183(12) 0.0287(13) 0.0011(10) 0.0051(11) 0.0131(11)
C48 0.0348(15) 0.0251(13) 0.0281(13) 0.0018(11) 0.0105(11) 0.0181(11)
C49 0.0276(14) 0.0304(14) 0.0347(14) 0.0061(11) 0.0099(11) 0.0194(11)
C50 0.0189(13) 0.0383(15) 0.0394(15) 0.0100(12) 0.0100(11) 0.0165(11)
C51 0.0149(12) 0.0373(15) 0.0409(15) 0.0101(12) 0.0017(11) 0.0119(11)
C52 0.0214(13) 0.0338(14) 0.0337(14) 0.0077(11) -0.0035(11) 0.0137(11)
C53 0.0223(13) 0.0341(14) 0.0252(13) 0.0042(11) -0.0086(10) 0.0091(11)
C54 0.0309(14) 0.0319(14) 0.0178(12) 0.0055(10) -0.0056(10) 0.0114(11)
C55 0.0337(14) 0.0311(14) 0.0117(11) 0.0041(10) -0.0004(10) 0.0096(11)
C56 0.0330(14) 0.0332(14) 0.0154(11) 0.0103(10) 0.0089(10) 0.0134(11)
C57 0.0302(14) 0.0270(13) 0.0222(12) 0.0120(10) 0.0074(10) 0.0072(11)
C58 0.0332(14) 0.0256(13) 0.0248(13) 0.0134(10) 0.0055(11) 0.0123(11)
C59 0.0306(14) 0.0286(13) 0.0228(12) 0.0098(10) -0.0030(11) 0.0137(11)
C60 0.0278(14) 0.0292(14) 0.0323(14) 0.0108(11) 0.0017(11) 0.0178(11)
C61 0.0285(14) 0.0275(13) 0.0324(14) 0.0079(11) 0.0042(11) 0.0182(11)
C62 0.0333(14) 0.0188(12) 0.0300(13) 0.0056(10) 0.0039(11) 0.0127(11)
C63 0.0324(14) 0.0183(12) 0.0277(13) 0.0095(10) 0.0037(11) 0.0081(10)
C64 0.0262(17) 0.0263(15) 0.0210(14) 0.0068(12) 0.0024(12) 0.0064(13)
C65 0.035(2) 0.0216(16) 0.0256(17) 0.0039(12) 0.0036(14) 0.0079(14)
C66 0.0370(19) 0.024(2) 0.028(2) 0.0049(13) -0.0044(14) 0.0059(16)
C67 0.041(2) 0.039(2) 0.024(2) 0.0116(15) -0.0009(14) 0.006(2)
C68 0.045(3) 0.036(2) 0.0237(17) 0.0087(14) 0.0132(15) 0.0057(18)
C69 0.042(2) 0.0306(17) 0.0299(16) 0.0088(13) 0.0141(15) 0.0147(15)
C70 0.0266(16) 0.0226(14) 0.0205(14) 0.0040(11) 0.0032(12) 0.0061(12)
C71 0.0263(15) 0.0161(13) 0.0085(12) 0.0005(10) 0.0071(10) 0.0049(11)
C72 0.0311(17) 0.0353(17) 0.0316(16) 0.0120(14) 0.0126(14) 0.0152(14)
C73 0.0354(18) 0.0378(18) 0.0197(15) 0.0036(13) -0.0031(13) 0.0128(14)
C74 0.054(2) 0.0310(17) 0.0082(13) -0.0016(12) 0.0013(13) 0.0169(15)
C75 0.0244(16) 0.0311(16) 0.0283(16) -0.0015(13) 0.0060(13) 0.0069(13)
C76 0.0351(14) 0.0206(12) 0.0209(12) 0.0056(10) 0.0080(11) 0.0128(11)
C77 0.0379(16) 0.0359(15) 0.0394(16) 0.0041(13) 0.0122(13) 0.0172(13)
C78 0.054(2) 0.063(2) 0.0435(18) 0.0202(16) 0.0264(16) 0.0366(18)
C79 0.079(2) 0.0306(16) 0.0271(15) 0.0043(12) 0.0118(15) 0.0220(16)
C80 0.070(2) 0.0265(15) 0.0239(14) 0.0018(11) 0.0066(14) 0.0140(14)
N1 0.0246(11) 0.0223(10) 0.0210(10) 0.0034(8) 0.0034(8) 0.0085(8)
N2 0.0513(15) 0.0225(11) 0.0226(11) 0.0007(9) -0.0018(10) 0.0072(10)
C81 0.0455(19) 0.0420(17) 0.0526(19) 0.0155(15) 0.0170(15) 0.0196(15)
C82 0.0445(18) 0.0288(15) 0.0453(17) -0.0055(13) 0.0003(14) 0.0118(13)
C83 0.0500(19) 0.0461(18) 0.0288(15) 0.0031(13) -0.0024(13) 0.0229(15)
C84 0.055(2) 0.0515(19) 0.0517(19) 0.0245(16) 0.0239(16) 0.0329(17)
C85 0.037(2) 0.049(2) 0.060(2) 0.0097(19) 0.0064(18) 0.0107(17)
C86 0.0421(19) 0.092(3) 0.0330(16) 0.0138(17) 0.0052(14) 0.0420(19)
C87 0.0269(16) 0.057(2) 0.057(2) -0.0008(17) 0.0093(14) 0.0110(14)
C88 0.019(2) 0.053(4) 0.048(3) -0.007(2) 0.0087(18) 0.012(2)
C89 0.046(2) 0.045(2) 0.040(2) 0.0112(18) 0.0026(17) -0.0007(19)
C90 0.046(3) 0.058(4) 0.041(3) -0.008(3) -0.008(2) 0.025(3)
C91 0.053(2) 0.041(2) 0.048(2) -0.0001(17) 0.0060(18) 0.0107(18)
C92 0.049(3) 0.041(3) 0.037(3) 0.003(2) 0.007(2) 0.024(2)
C93 0.052(3) 0.041(3) 0.052(3) 0.016(3) 0.021(3) 0.021(2)
C94 0.058(4) 0.084(5) 0.029(3) 0.021(3) 0.019(3) 0.027(5)
C95 0.032(2) 0.057(3) 0.058(3) 0.029(2) 0.013(2) 0.0113(18)
C96 0.051(2) 0.037(2) 0.048(3) 0.0072(19) 0.013(2) 0.0157(17)
C97 0.039(3) 0.039(2) 0.052(3) 0.005(2) 0.005(3) 0.014(2)
O1 0.037(2) 0.037(2) 0.037(2) 0.0022(15) 0.0058(15) 0.0116(15)
C98 0.065(4) 0.046(3) 0.079(5) 0.023(3) 0.056(5) 0.020(3)
C3 0.022(2) 0.024(2) 0.017(2) 0.004(2) 0.0035(19) 0.0086(13)
C8 0.016(2) 0.020(2) 0.020(2) 0.0033(12) 0.0023(18) 0.0074(19)

loop_
_atom_type_symbol
_atom_type_description
_atom_type_scat_dispersion_real
_atom_type_scat_dispersion_imag
_atom_type_scat_source
C C 0.0033 0.0016 'International Tables Vol C Tables 4.2.6.8 and 6.1.1.4'
H H 0.0000 0.0000 'International Tables Vol C Tables 4.2.6.8 and 6.1.1.4'
N N 0.0061 0.0033 'International Tables Vol C Tables 4.2.6.8 and 6.1.1.4'
O O 0.0106 0.0060 'International Tables Vol C Tables 4.2.6.8 and 6.1.1.4'

loop_
_geom_angle_atom_site_label_1
_geom_angle_atom_site_label_2
_geom_angle_atom_site_label_3
_geom_angle
_geom_angle_site_symmetry_1
_geom_angle_site_symmetry_3
_geom_angle_publ_flag
N1 C1 C64 117.1(2) . . ?
N1 C1 C2 124.1(2) . . ?
C64 C1 C2 118.8(2) . . ?
C9 C2 C3 96.7(3) . . ?
C9 C2 C1 113.0(2) . . ?
C3 C2 C1 110.4(3) . . ?
C9 C2 C70 110.8(2) . . ?
C3 C2 C70 117.1(3) . . ?
C1 C2 C70 108.6(2) . . ?
C4 C103 C12 122(3) . . ?
C4 C103 C102 123(3) . . ?
C12 C103 C102 105(3) . . ?
C103 C4 C3 13.9(15) . . ?
C103 C4 C15 117.7(19) . . ?
C3 C4 C15 118.6(3) . . ?
C103 C4 C5 117.7(17) . . ?
C3 C4 C5 127.5(3) . . ?
C15 C4 C5 103.3(2) . . ?
C103 C4 C99 124.1(19) . . ?
C3 C4 C99 120.1(5) . . ?
C15 C4 C99 118.1(5) . . ?
C5 C4 C99 51.1(5) . . ?
C6 C5 C17 115.7(3) . . ?
C6 C5 C4 129.4(3) . . ?
C17 C5 C4 107.6(2) . . ?
C5 C6 C20 118.5(3) . . ?
C5 C6 C7 125.0(4) . . ?
C20 C6 C7 113.5(3) . . ?
C101 C7 N1 117(2) . . ?
C101 C7 C6 86.4(19) . . ?
N1 C7 C6 111.0(2) . . ?
C101 C7 C8 11(2) . . ?
N1 C7 C8 115.9(3) . . ?
C6 C7 C8 97.3(3) . . ?
C101 C7 C76 121(2) . . ?
N1 C7 C76 105.77(18) . . ?
C6 C7 C76 114.5(3) . . ?
C8 C7 C76 112.6(3) . . ?
C101 C7 C121 94(2) . . ?
N1 C7 C121 117.1(11) . . ?
C6 C7 C121 14.3(9) . . ?
C8 C7 C121 104.3(11) . . ?
C76 C7 C121 100.2(9) . . ?
C8 C9 C10 120.9(3) . . ?
C8 C9 C2 119.5(3) . . ?
C10 C9 C2 115.4(2) . . ?
C24 C10 C9 115.6(2) . . ?
C24 C10 C11 118.9(2) . . ?
C9 C10 C11 120.8(2) . . ?
C24 C10 C102 124.4(6) . . ?
C9 C10 C102 26.3(6) . . ?
C11 C10 C102 99.3(7) . . ?
C27 C11 C10 118.3(2) . . ?
C27 C11 C12 118.2(2) . . ?
C10 C11 C12 114.3(2) . . ?
C13 C12 C103 119.0(18) . . ?
C13 C12 C11 118.8(2) . . ?
C103 C12 C11 108.9(17) . . ?
C13 C12 C3 119.0(3) . . ?
C103 C12 C3 13.2(14) . . ?
C11 C12 C3 116.2(3) . . ?
C12 C13 C14 119.6(2) . . ?
C12 C13 C29 122.3(2) . . ?
C14 C13 C29 107.9(2) . . ?
C15 C14 C13 119.1(2) . . ?
C15 C14 C31 120.6(2) . . ?
C13 C14 C31 108.0(2) . . ?
C14 C15 C16 119.2(2) . . ?
C14 C15 C4 121.1(2) . . ?
C16 C15 C4 112.0(2) . . ?
C33 C16 C15 120.7(2) . . ?
C33 C16 C17 120.5(2) . . ?
C15 C16 C17 108.3(2) . . ?
C18 C17 C16 119.7(2) . . ?
C18 C17 C5 123.1(2) . . ?
C16 C17 C5 108.5(2) . . ?
C18 C17 C122 106.4(7) . . ?
C16 C17 C122 132.9(7) . . ?
C5 C17 C122 28.7(7) . . ?
C17 C18 C19 118.9(2) . . ?
C17 C18 C35 120.2(2) . . ?
C19 C18 C35 107.9(2) . . ?
C20 C19 C37 122.6(2) . . ?
C20 C19 C18 119.6(2) . . ?
C37 C19 C18 108.1(2) . . ?
C121 C20 C19 116.1(14) . . ?
C121 C20 C21 123.3(14) . . ?
C19 C20 C21 118.8(2) . . ?
C121 C20 C6 14.5(12) . . ?
C19 C20 C6 118.6(3) . . ?
C21 C20 C6 115.5(2) . . ?
C39 C21 C22 117.8(2) . . ?
C39 C21 C20 117.8(2) . . ?
C22 C21 C20 115.5(2) . . ?
C23 C22 C8 115.9(3) . . ?
C23 C22 C21 119.0(2) . . ?
C8 C22 C21 119.6(3) . . ?
C23 C22 C101 122(2) . . ?
C8 C22 C101 12.5(17) . . ?
C21 C22 C101 108.5(18) . . ?
C22 C23 C42 122.5(2) . . ?
C22 C23 C24 119.8(2) . . ?
C42 C23 C24 107.5(2) . . ?
C10 C24 C25 122.1(2) . . ?
C10 C24 C23 119.6(2) . . ?
C25 C24 C23 108.1(2) . . ?
C26 C25 C24 119.1(2) . . ?
C26 C25 C41 120.6(2) . . ?
C24 C25 C41 108.4(2) . . ?
C25 C26 C27 119.7(2) . . ?
C25 C26 C45 119.4(2) . . ?
C27 C26 C45 108.6(2) . . ?
C11 C27 C26 121.4(2) . . ?
C11 C27 C28 121.6(2) . . ?
C26 C27 C28 107.1(2) . . ?
C29 C28 C27 119.5(2) . . ?
C29 C28 C46 119.8(2) . . ?
C27 C28 C46 108.7(2) . . ?
C28 C29 C30 120.5(2) . . ?
C28 C29 C13 119.5(2) . . ?
C30 C29 C13 108.7(2) . . ?
C48 C30 C29 119.9(2) . . ?
C48 C30 C31 120.3(2) . . ?
C29 C30 C31 107.6(2) . . ?
C32 C31 C30 120.1(2) . . ?
C32 C31 C14 119.8(2) . . ?
C30 C31 C14 107.9(2) . . ?
C31 C32 C33 119.8(2) . . ?
C31 C32 C50 119.9(2) . . ?
C33 C32 C50 107.8(2) . . ?
C16 C33 C34 119.8(2) . . ?
C16 C33 C32 119.8(2) . . ?
C34 C33 C32 108.2(2) . . ?
C35 C34 C33 119.6(2) . . ?
C35 C34 C51 120.1(2) . . ?
C33 C34 C51 107.9(2) . . ?
C34 C35 C18 120.1(2) . . ?
C34 C35 C36 119.9(2) . . ?
C18 C35 C36 107.8(2) . . ?
C53 C36 C37 120.0(2) . . ?
C53 C36 C35 120.0(2) . . ?
C37 C36 C35 107.5(2) . . ?
C38 C37 C19 119.1(2) . . ?
C38 C37 C36 120.6(2) . . ?
C19 C37 C36 108.8(2) . . ?
C37 C38 C39 119.7(2) . . ?
C37 C38 C55 119.6(2) . . ?
C39 C38 C55 109.1(2) . . ?
C21 C39 C38 121.8(2) . . ?
C21 C39 C40 121.7(2) . . ?
C38 C39 C40 106.8(2) . . ?
C42 C40 C39 119.9(2) . . ?
C42 C40 C56 119.2(2) . . ?
C39 C40 C56 109.0(2) . . ?
C43 C41 C42 120.4(2) . . ?
C43 C41 C25 120.0(2) . . ?
C42 C41 C25 107.0(2) . . ?
C40 C42 C23 118.7(2) . . ?
C40 C42 C41 120.6(2) . . ?
C23 C42 C41 108.9(2) . . ?
C41 C43 C44 120.1(2) . . ?
C41 C43 C57 119.3(2) . . ?
C44 C43 C57 107.8(2) . . ?
C45 C44 C63 119.5(2) . . ?
C45 C44 C43 119.7(2) . . ?
C63 C44 C43 108.3(2) . . ?
C44 C45 C46 120.2(2) . . ?
C44 C45 C26 120.0(2) . . ?
C46 C45 C26 107.7(2) . . ?
C47 C46 C45 120.2(2) . . ?
C47 C46 C28 119.9(2) . . ?
C45 C46 C28 107.9(2) . . ?
C46 C47 C48 120.0(2) . . ?
C46 C47 C62 119.8(2) . . ?
C48 C47 C62 107.9(2) . . ?
C30 C48 C47 119.8(2) . . ?
C30 C48 C49 119.6(2) . . ?
C47 C48 C49 108.3(2) . . ?
C50 C49 C48 120.1(2) . . ?
C50 C49 C61 119.8(2) . . ?
C48 C49 C61 107.9(2) . . ?
C49 C50 C51 120.0(2) . . ?
C49 C50 C32 120.1(2) . . ?
C51 C50 C32 108.1(2) . . ?
C52 C51 C50 120.4(2) . . ?
C52 C51 C34 120.2(2) . . ?
C50 C51 C34 108.0(2) . . ?
C51 C52 C60 120.0(2) . . ?
C51 C52 C53 119.8(2) . . ?
C60 C52 C53 107.6(2) . . ?
C36 C53 C54 119.8(2) . . ?
C36 C53 C52 119.9(2) . . ?
C54 C53 C52 107.8(2) . . ?
C55 C54 C59 120.1(2) . . ?
C55 C54 C53 119.9(2) . . ?
C59 C54 C53 108.1(2) . . ?
C54 C55 C56 120.0(2) . . ?
C54 C55 C38 120.1(2) . . ?
C56 C55 C38 107.6(2) . . ?
C57 C56 C55 120.0(2) . . ?
C57 C56 C40 120.3(2) . . ?
C55 C56 C40 107.5(2) . . ?
C56 C57 C58 119.8(2) . . ?
C56 C57 C43 120.1(2) . . ?
C58 C57 C43 107.8(2) . . ?
C59 C58 C57 120.1(2) . . ?
C59 C58 C63 120.0(2) . . ?
C57 C58 C63 108.1(2) . . ?
C58 C59 C60 120.1(2) . . ?
C58 C59 C54 120.0(2) . . ?
C60 C59 C54 108.0(2) . . ?
C61 C60 C59 119.9(2) . . ?
C61 C60 C52 120.0(2) . . ?
C59 C60 C52 108.4(2) . . ?
C60 C61 C62 120.1(2) . . ?
C60 C61 C49 120.0(2) . . ?
C62 C61 C49 107.9(2) . . ?
C63 C62 C61 120.0(2) . . ?
C63 C62 C47 119.9(2) . . ?
C61 C62 C47 108.0(2) . . ?
C62 C63 C44 120.5(2) . . ?
C62 C63 C58 119.9(2) . . ?
C44 C63 C58 107.9(2) . . ?
C65 C64 C69 118.9(3) . . ?
C65 C64 C1 119.0(3) . . ?
C69 C64 C1 122.0(3) . . ?
C66 C65 C64 120.3(4) . . ?
C65 C66 C67 120.5(5) . . ?
C68 C67 C66 120.0(4) . . ?
C69 C68 C67 119.7(3) . . ?
C68 C69 C64 120.3(3) . . ?
C75 C70 C71 117.3(2) . . ?
C75 C70 C2 126.0(3) . . ?
C71 C70 C2 116.4(2) . . ?
C72 C71 C70 121.0(2) . . ?
C71 C72 C73 121.3(3) . . ?
C72 C73 C74 118.8(3) . . ?
C75 C74 C73 119.6(3) . . ?
C74 C75 C70 121.9(3) . . ?
N2 C76 C77 123.1(2) . . ?
N2 C76 C7 116.2(2) . . ?
C77 C76 C7 120.6(2) . . ?
C76 C77 C78 117.8(3) . . ?
C79 C78 C77 118.3(3) . . ?
C80 C79 C78 119.4(3) . . ?
N2 C80 C79 123.7(3) . . ?
C100 N1 C1 62.8(6) . . ?
C100 N1 C7 118.9(6) . . ?
C1 N1 C7 120.1(2) . . ?
C80 N2 C76 117.7(3) . . ?
C83 C81 C87 120.0(3) . . ?
C83 C82 C84 119.8(3) . . ?
C81 C83 C82 120.6(3) . . ?
C82 C84 C86 119.5(3) . . ?
C91 C85 C96 120.5(4) . . ?
C87 C86 C84 120.1(3) . . ?
C81 C87 C86 120.0(3) . . ?
C92 C88 C98 122.1(5) . . ?
C96 C89 C95 119.4(4) . . ?
C94 C90 C97 121.2(6) . . ?
C93 C91 C85 119.7(4) . . ?
C88 C92 C97 119.4(4) . . ?
C91 C93 C95 120.6(5) . . ?
C90 C94 C98 118.7(5) . . ?
C93 C95 C89 120.5(4) . . ?
C89 C96 C85 119.3(4) . . ?
C90 C97 C92 119.9(5) . . ?
H49 O1 H51 104(3) . . ?
C88 C98 C94 118.7(5) . . ?
C100 C99 C104 112.4(11) . . ?
C100 C99 C122 112.9(11) . . ?
C104 C99 C122 105.3(11) . . ?
C100 C99 C4 111.4(9) . . ?
C104 C99 C4 120.5(10) . . ?
C122 C99 C4 92.3(10) . . ?
C105 C104 C123 119.2(17) . . ?
C105 C104 C99 115.9(15) . . ?
C123 C104 C99 124.9(13) . . ?
C106 C107 C108 119.9(15) . . ?
N1 C100 C109 114.3(10) . . ?
N1 C100 C99 125.7(10) . . ?
C109 C100 C99 119.5(10) . . ?
C107 C106 C105 118.7(16) . . ?
C108 C123 C104 118.1(17) . . ?
C121 C122 C17 121.8(17) . . ?
C121 C122 C99 121.9(17) . . ?
C17 C122 C99 106.1(12) . . ?
C123 C108 C107 121.0(18) . . ?
C103 C102 C101 130(3) . . ?
C103 C102 C10 113(2) . . ?
C101 C102 C10 111(2) . . ?
C106 C105 C104 122(2) . . ?
C110 C109 C114 120.0 . . ?
C110 C109 C100 117.0(9) . . ?
C114 C109 C100 122.8(9) . . ?
C111 C110 C109 120.0 . . ?
C110 C111 C112 120.0 . . ?
C111 C112 C113 120.0 . . ?
C114 C113 C112 120.0 . . ?
C113 C114 C109 120.0 . . ?
C116 C115 C120 120.0 . . ?
C117 C116 C115 120.0 . . ?
C118 C117 C116 120.0 . . ?
C117 C118 C119 120.0 . . ?
C118 C119 C120 120.0 . . ?
C119 C120 C115 120.0 . . ?
C20 C121 C122 121(2) . . ?
C20 C121 C7 118(2) . . ?
C122 C121 C7 114.2(19) . . ?
C4 C3 C12 117.6(4) . . ?
C4 C3 C2 124.1(4) . . ?
C12 C3 C2 115.5(4) . . ?
C7 C101 C102 121(4) . . ?
C7 C101 C22 121(4) . . ?
C102 C101 C22 117(3) . . ?
C9 C8 C22 120.9(4) . . ?
C9 C8 C7 120.1(4) . . ?
C22 C8 C7 115.1(4) . . ?

loop_
_geom_bond_atom_site_label_1
_geom_bond_atom_site_label_2
_geom_bond_distance
_geom_bond_site_symmetry_2
_geom_bond_publ_flag
C1 N1 1.275(3) . ?
C1 C64 1.502(4) . ?
C1 C2 1.529(4) . ?
C2 C9 1.515(4) . ?
C2 C3 1.521(6) . ?
C2 C70 1.538(4) . ?
C103 C4 1.35(4) . ?
C103 C12 1.44(4) . ?
C103 C102 1.48(5) . ?
C4 C3 1.393(6) . ?
C4 C15 1.446(3) . ?
C4 C5 1.555(4) . ?
C4 C99 1.562(13) . ?
C5 C6 1.403(5) . ?
C5 C17 1.462(4) . ?
C6 C20 1.491(5) . ?
C6 C7 1.497(5) . ?
C7 C101 1.35(5) . ?
C7 N1 1.461(3) . ?
C7 C8 1.523(6) . ?
C7 C76 1.529(3) . ?
C7 C121 1.65(3) . ?
C9 C8 1.353(6) . ?
C9 C10 1.434(4) . ?
C10 C24 1.393(3) . ?
C10 C11 1.458(3) . ?
C10 C102 1.559(17) . ?
C11 C27 1.411(3) . ?
C11 C12 1.463(3) . ?
C12 C13 1.391(3) . ?
C12 C3 1.464(6) . ?
C13 C14 1.439(4) . ?
C13 C29 1.441(3) . ?
C14 C15 1.387(4) . ?
C14 C31 1.451(3) . ?
C15 C16 1.437(4) . ?
C16 C33 1.394(4) . ?
C16 C17 1.438(4) . ?
C17 C18 1.382(4) . ?
C17 C122 1.483(17) . ?
C18 C19 1.447(4) . ?
C18 C35 1.455(3) . ?
C19 C20 1.388(3) . ?
C19 C37 1.438(3) . ?
C20 C121 1.25(3) . ?
C20 C21 1.468(3) . ?
C21 C39 1.411(3) . ?
C21 C22 1.461(3) . ?
C22 C23 1.389(3) . ?
C22 C8 1.434(6) . ?
C22 C101 1.52(5) . ?
C23 C42 1.441(3) . ?
C23 C24 1.447(3) . ?
C24 C25 1.441(3) . ?
C25 C26 1.387(3) . ?
C25 C41 1.451(3) . ?
C26 C27 1.447(3) . ?
C26 C45 1.455(3) . ?
C27 C28 1.448(3) . ?
C28 C29 1.380(4) . ?
C28 C46 1.449(3) . ?
C29 C30 1.439(4) . ?
C30 C48 1.395(3) . ?
C30 C31 1.447(4) . ?
C31 C32 1.383(4) . ?
C32 C33 1.449(4) . ?
C32 C50 1.451(4) . ?
C33 C34 1.448(4) . ?
C34 C35 1.384(4) . ?
C34 C51 1.452(4) . ?
C35 C36 1.457(4) . ?
C36 C53 1.388(4) . ?
C36 C37 1.445(4) . ?
C37 C38 1.381(4) . ?
C38 C39 1.443(4) . ?
C38 C55 1.452(4) . ?
C39 C40 1.448(4) . ?
C40 C42 1.384(3) . ?
C40 C56 1.451(3) . ?
C41 C43 1.386(3) . ?
C41 C42 1.447(3) . ?
C43 C44 1.449(4) . ?
C43 C57 1.453(4) . ?
C44 C45 1.403(3) . ?
C44 C63 1.442(4) . ?
C45 C46 1.440(4) . ?
C46 C47 1.392(4) . ?
C47 C48 1.443(4) . ?
C47 C62 1.455(3) . ?
C48 C49 1.446(4) . ?
C49 C50 1.391(4) . ?
C49 C61 1.455(4) . ?
C50 C51 1.448(4) . ?
C51 C52 1.386(4) . ?
C52 C60 1.449(4) . ?
C52 C53 1.457(4) . ?
C53 C54 1.451(4) . ?
C54 C55 1.390(4) . ?
C54 C59 1.448(4) . ?
C55 C56 1.446(4) . ?
C56 C57 1.395(4) . ?
C57 C58 1.449(4) . ?
C58 C59 1.388(4) . ?
C58 C63 1.451(3) . ?
C59 C60 1.444(4) . ?
C60 C61 1.392(4) . ?
C61 C62 1.446(4) . ?
C62 C63 1.388(4) . ?
C64 C65 1.377(4) . ?
C64 C69 1.398(4) . ?
C65 C66 1.368(4) . ?
C66 C67 1.377(6) . ?
C67 C68 1.375(7) . ?
C68 C69 1.374(4) . ?
C70 C75 1.392(4) . ?
C70 C71 1.439(4) . ?
C71 C72 1.329(4) . ?
C72 C73 1.396(4) . ?
C73 C74 1.420(4) . ?
C74 C75 1.357(4) . ?
C76 N2 1.342(3) . ?
C76 C77 1.370(4) . ?
C77 C78 1.411(4) . ?
C78 C79 1.373(5) . ?
C79 C80 1.354(5) . ?
C80 N2 1.323(3) . ?
N1 C100 1.271(13) . ?
C81 C83 1.367(4) . ?
C81 C87 1.370(4) . ?
C82 C83 1.376(4) . ?
C82 C84 1.378(4) . ?
C84 C86 1.382(5) . ?
C85 C91 1.385(5) . ?
C85 C96 1.390(6) . ?
C86 C87 1.377(5) . ?
C88 C92 1.314(9) . ?
C88 C98 1.404(9) . ?
C89 C96 1.384(6) . ?
C89 C95 1.389(6) . ?
C90 C94 1.341(9) . ?
C90 C97 1.394(8) . ?
C91 C93 1.363(6) . ?
C92 C97 1.397(8) . ?
C93 C95 1.370(7) . ?
C94 C98 1.419(12) . ?
O1 H49 0.94(2) . ?
O1 H51 0.94(2) . ?
C99 C100 1.518(18) . ?
C99 C104 1.533(18) . ?
C99 C122 1.54(2) . ?
C104 C105 1.40(3) . ?
C104 C123 1.42(2) . ?
C107 C106 1.38(2) . ?
C107 C108 1.40(2) . ?
C100 C109 1.512(16) . ?
C106 C105 1.39(3) . ?
C123 C108 1.39(3) . ?
C122 C121 1.37(3) . ?
C102 C101 1.50(6) . ?
C109 C110 1.3900 . ?
C109 C114 1.3900 . ?
C110 C111 1.3900 . ?
C111 C112 1.3900 . ?
C112 C113 1.3900 . ?
C113 C114 1.3900 . ?
C115 C116 1.3900 . ?
C115 C120 1.3900 . ?
C116 C117 1.3900 . ?
C117 C118 1.3900 . ?
C118 C119 1.3900 . ?
C119 C120 1.3900 . ?

loop_
_geom_torsion_atom_site_label_1
_geom_torsion_atom_site_label_2
_geom_torsion_atom_site_label_3
_geom_torsion_atom_site_label_4
_geom_torsion
_geom_torsion_site_symmetry_1
_geom_torsion_site_symmetry_2
_geom_torsion_site_symmetry_3
_geom_torsion_site_symmetry_4
_geom_torsion_publ_flag
N1 C1 C2 C9 19.7(4) . . . . ?
C64 C1 C2 C9 -159.5(3) . . . . ?
N1 C1 C2 C3 -87.3(4) . . . . ?
C64 C1 C2 C3 93.5(4) . . . . ?
N1 C1 C2 C70 143.1(3) . . . . ?
C64 C1 C2 C70 -36.1(3) . . . . ?
C12 C103 C4 C3 87(9) . . . . ?
C102 C103 C4 C3 -131(11) . . . . ?
C12 C103 C4 C15 -10(3) . . . . ?
C102 C103 C4 C15 131(3) . . . . ?
C12 C103 C4 C5 -135(2) . . . . ?
C102 C103 C4 C5 7(4) . . . . ?
C12 C103 C4 C99 165.1(17) . . . . ?
C102 C103 C4 C99 -53(3) . . . . ?
C103 C4 C5 C6 -14.9(19) . . . . ?
C3 C4 C5 C6 -3.2(6) . . . . ?
C15 C4 C5 C6 -146.5(3) . . . . ?
C99 C4 C5 C6 98.0(7) . . . . ?
C103 C4 C5 C17 133.1(19) . . . . ?
C3 C4 C5 C17 144.8(4) . . . . ?
C15 C4 C5 C17 1.5(3) . . . . ?
C99 C4 C5 C17 -114.0(6) . . . . ?
C17 C5 C6 C20 -24.5(5) . . . . ?
C4 C5 C6 C20 121.4(4) . . . . ?
C17 C5 C6 C7 176.7(3) . . . . ?
C4 C5 C6 C7 -37.4(6) . . . . ?
C5 C6 C7 C101 86(2) . . . . ?
C20 C6 C7 C101 -74(2) . . . . ?
C5 C6 C7 N1 -31.6(5) . . . . ?
C20 C6 C7 N1 168.6(3) . . . . ?
C5 C6 C7 C8 89.8(4) . . . . ?
C20 C6 C7 C8 -70.0(4) . . . . ?
C5 C6 C7 C76 -151.3(3) . . . . ?
C20 C6 C7 C76 48.9(4) . . . . ?
C5 C6 C7 C121 -150(5) . . . . ?
C20 C6 C7 C121 50(5) . . . . ?
C3 C2 C9 C8 96.2(5) . . . . ?
C1 C2 C9 C8 -19.3(5) . . . . ?
C70 C2 C9 C8 -141.4(4) . . . . ?
C3 C2 C9 C10 -61.0(4) . . . . ?
C1 C2 C9 C10 -176.5(2) . . . . ?
C70 C2 C9 C10 61.3(3) . . . . ?
C8 C9 C10 C24 22.7(5) . . . . ?
C2 C9 C10 C24 179.6(2) . . . . ?
C8 C9 C10 C11 -132.5(4) . . . . ?
C2 C9 C10 C11 24.4(4) . . . . ?
C8 C9 C10 C102 -93.8(15) . . . . ?
C2 C9 C10 C102 63.1(14) . . . . ?
C24 C10 C11 C27 7.4(3) . . . . ?
C9 C10 C11 C27 161.8(2) . . . . ?
C102 C10 C11 C27 145.5(7) . . . . ?
C24 C10 C11 C12 -139.0(2) . . . . ?
C9 C10 C11 C12 15.4(3) . . . . ?
C102 C10 C11 C12 -0.9(7) . . . . ?
C4 C103 C12 C13 4(3) . . . . ?
C102 C103 C12 C13 -143.3(16) . . . . ?
C4 C103 C12 C11 145(2) . . . . ?
C102 C103 C12 C11 -3(2) . . . . ?
C4 C103 C12 C3 -89(9) . . . . ?
C102 C103 C12 C3 123(10) . . . . ?
C27 C11 C12 C13 -3.3(3) . . . . ?
C10 C11 C12 C13 143.1(2) . . . . ?
C27 C11 C12 C103 -144.0(16) . . . . ?
C10 C11 C12 C103 2.4(16) . . . . ?
C27 C11 C12 C3 -155.9(3) . . . . ?
C10 C11 C12 C3 -9.5(4) . . . . ?
C103 C12 C13 C14 -0.6(15) . . . . ?
C11 C12 C13 C14 -137.2(2) . . . . ?
C3 C12 C13 C14 14.5(4) . . . . ?
C103 C12 C13 C29 140.3(15) . . . . ?
C11 C12 C13 C29 3.6(3) . . . . ?
C3 C12 C13 C29 155.4(3) . . . . ?
C12 C13 C14 C15 3.4(3) . . . . ?
C29 C13 C14 C15 -142.5(2) . . . . ?
C12 C13 C14 C31 145.9(2) . . . . ?
C29 C13 C14 C31 0.0(3) . . . . ?
C13 C14 C15 C16 137.4(2) . . . . ?
C31 C14 C15 C16 -0.3(3) . . . . ?
C13 C14 C15 C4 -9.7(3) . . . . ?
C31 C14 C15 C4 -147.4(2) . . . . ?
C103 C4 C15 C14 13.1(16) . . . . ?
C3 C4 C15 C14 -2.7(4) . . . . ?
C5 C4 C15 C14 144.6(2) . . . . ?
C99 C4 C15 C14 -162.6(5) . . . . ?
C103 C4 C15 C16 -136.1(16) . . . . ?
C3 C4 C15 C16 -151.9(3) . . . . ?
C5 C4 C15 C16 -4.6(3) . . . . ?
C99 C4 C15 C16 48.2(6) . . . . ?
C14 C15 C16 C33 1.1(3) . . . . ?
C4 C15 C16 C33 150.9(2) . . . . ?
C14 C15 C16 C17 -143.8(2) . . . . ?
C4 C15 C16 C17 6.0(3) . . . . ?
C33 C16 C17 C18 -1.2(4) . . . . ?
C15 C16 C17 C18 143.7(2) . . . . ?
C33 C16 C17 C5 -149.7(2) . . . . ?
C15 C16 C17 C5 -4.8(3) . . . . ?
C33 C16 C17 C122 -167.6(10) . . . . ?
C15 C16 C17 C122 -22.6(10) . . . . ?
C6 C5 C17 C18 7.8(4) . . . . ?
C4 C5 C17 C18 -145.2(2) . . . . ?
C6 C5 C17 C16 155.0(3) . . . . ?
C4 C5 C17 C16 2.0(3) . . . . ?
C6 C5 C17 C122 -52.9(14) . . . . ?
C4 C5 C17 C122 154.1(15) . . . . ?
C16 C17 C18 C19 -136.4(2) . . . . ?
C5 C17 C18 C19 7.3(4) . . . . ?
C122 C17 C18 C19 33.2(8) . . . . ?
C16 C17 C18 C35 0.2(4) . . . . ?
C5 C17 C18 C35 144.0(3) . . . . ?
C122 C17 C18 C35 169.8(8) . . . . ?
C17 C18 C19 C20 -4.8(3) . . . . ?
C35 C18 C19 C20 -146.3(2) . . . . ?
C17 C18 C19 C37 142.1(2) . . . . ?
C35 C18 C19 C37 0.6(3) . . . . ?
C37 C19 C20 C121 -170.0(13) . . . . ?
C18 C19 C20 C121 -28.0(14) . . . . ?
C37 C19 C20 C21 -4.7(3) . . . . ?
C18 C19 C20 C21 137.3(2) . . . . ?
C37 C19 C20 C6 -153.9(3) . . . . ?
C18 C19 C20 C6 -11.9(4) . . . . ?
C5 C6 C20 C121 111(6) . . . . ?
C7 C6 C20 C121 -87(6) . . . . ?
C5 C6 C20 C19 27.4(5) . . . . ?
C7 C6 C20 C19 -171.4(2) . . . . ?
C5 C6 C20 C21 -122.8(3) . . . . ?
C7 C6 C20 C21 38.4(4) . . . . ?
C121 C20 C21 C39 168.2(15) . . . . ?
C19 C20 C21 C39 4.0(3) . . . . ?
C6 C20 C21 C39 154.2(3) . . . . ?
C121 C20 C21 C22 21.6(15) . . . . ?
C19 C20 C21 C22 -142.6(2) . . . . ?
C6 C20 C21 C22 7.5(3) . . . . ?
C39 C21 C22 C23 -8.1(3) . . . . ?
C20 C21 C22 C23 138.6(2) . . . . ?
C39 C21 C22 C8 -160.9(3) . . . . ?
C20 C21 C22 C8 -14.2(4) . . . . ?
C39 C21 C22 C101 -154(2) . . . . ?
C20 C21 C22 C101 -8(2) . . . . ?
C8 C22 C23 C42 161.9(3) . . . . ?
C21 C22 C23 C42 8.1(3) . . . . ?
C101 C22 C23 C42 150(2) . . . . ?
C8 C22 C23 C24 20.9(4) . . . . ?
C21 C22 C23 C24 -132.9(2) . . . . ?
C101 C22 C23 C24 9(2) . . . . ?
C9 C10 C24 C25 -163.1(2) . . . . ?
C11 C10 C24 C25 -7.4(3) . . . . ?
C102 C10 C24 C25 -134.4(9) . . . . ?
C9 C10 C24 C23 -21.9(3) . . . . ?
C11 C10 C24 C23 133.8(2) . . . . ?
C102 C10 C24 C23 6.8(9) . . . . ?
C22 C23 C24 C10 0.3(3) . . . . ?
C42 C23 C24 C10 -145.9(2) . . . . ?
C22 C23 C24 C25 146.4(2) . . . . ?
C42 C23 C24 C25 0.2(3) . . . . ?
C10 C24 C25 C26 2.6(3) . . . . ?
C23 C24 C25 C26 -142.4(2) . . . . ?
C10 C24 C25 C41 145.8(2) . . . . ?
C23 C24 C25 C41 0.8(3) . . . . ?
C24 C25 C26 C27 2.1(3) . . . . ?
C41 C25 C26 C27 -136.6(2) . . . . ?
C24 C25 C26 C45 140.0(2) . . . . ?
C41 C25 C26 C45 1.4(3) . . . . ?
C10 C11 C27 C26 -2.9(3) . . . . ?
C12 C11 C27 C26 142.2(2) . . . . ?
C10 C11 C27 C28 -144.2(2) . . . . ?
C12 C11 C27 C28 0.9(3) . . . . ?
C25 C26 C27 C11 -1.9(3) . . . . ?
C45 C26 C27 C11 -143.9(2) . . . . ?
C25 C26 C27 C28 144.3(2) . . . . ?
C45 C26 C27 C28 2.3(3) . . . . ?
C11 C27 C28 C29 1.4(3) . . . . ?
C26 C27 C28 C29 -144.6(2) . . . . ?
C11 C27 C28 C46 144.0(2) . . . . ?
C26 C27 C28 C46 -2.0(3) . . . . ?
C27 C28 C29 C30 138.2(2) . . . . ?
C46 C28 C29 C30 -0.3(3) . . . . ?
C27 C28 C29 C13 -1.3(3) . . . . ?
C46 C28 C29 C13 -139.7(2) . . . . ?
C12 C13 C29 C28 -1.3(3) . . . . ?
C14 C13 C29 C28 143.5(2) . . . . ?
C12 C13 C29 C30 -145.1(2) . . . . ?
C14 C13 C29 C30 -0.3(3) . . . . ?
C28 C29 C30 C48 -0.4(3) . . . . ?
C13 C29 C30 C48 142.9(2) . . . . ?
C28 C29 C30 C31 -142.9(2) . . . . ?
C13 C29 C30 C31 0.5(3) . . . . ?
C48 C30 C31 C32 -0.3(3) . . . . ?
C29 C30 C31 C32 141.9(2) . . . . ?
C48 C30 C31 C14 -142.7(2) . . . . ?
C29 C30 C31 C14 -0.4(3) . . . . ?
C15 C14 C31 C32 -0.4(4) . . . . ?
C13 C14 C31 C32 -142.2(2) . . . . ?
C15 C14 C31 C30 142.1(2) . . . . ?
C13 C14 C31 C30 0.3(3) . . . . ?
C30 C31 C32 C33 -137.6(2) . . . . ?
C14 C31 C32 C33 0.3(4) . . . . ?
C30 C31 C32 C50 -0.1(3) . . . . ?
C14 C31 C32 C50 137.8(2) . . . . ?
C15 C16 C33 C34 -139.1(2) . . . . ?
C17 C16 C33 C34 1.5(4) . . . . ?
C15 C16 C33 C32 -1.2(4) . . . . ?
C17 C16 C33 C32 139.5(2) . . . . ?
C31 C32 C33 C16 0.5(4) . . . . ?
C50 C32 C33 C16 -141.6(2) . . . . ?
C31 C32 C33 C34 142.8(2) . . . . ?
C50 C32 C33 C34 0.7(3) . . . . ?
C16 C33 C34 C35 -0.9(4) . . . . ?
C32 C33 C34 C35 -143.1(2) . . . . ?
C16 C33 C34 C51 141.3(2) . . . . ?
C32 C33 C34 C51 -0.9(3) . . . . ?
C33 C34 C35 C18 -0.1(4) . . . . ?
C51 C34 C35 C18 -137.7(2) . . . . ?
C33 C34 C35 C36 137.7(2) . . . . ?
C51 C34 C35 C36 0.1(3) . . . . ?
C17 C18 C35 C34 0.4(4) . . . . ?
C19 C18 C35 C34 141.3(2) . . . . ?
C17 C18 C35 C36 -141.9(2) . . . . ?
C19 C18 C35 C36 -1.0(3) . . . . ?
C34 C35 C36 C53 0.5(3) . . . . ?
C18 C35 C36 C53 142.9(2) . . . . ?
C34 C35 C36 C37 -141.4(2) . . . . ?
C18 C35 C36 C37 1.0(3) . . . . ?
C20 C19 C37 C38 2.2(3) . . . . ?
C18 C19 C37 C38 -143.5(2) . . . . ?
C20 C19 C37 C36 145.7(2) . . . . ?
C18 C19 C37 C36 0.0(3) . . . . ?
C53 C36 C37 C38 0.4(3) . . . . ?
C35 C36 C37 C38 142.2(2) . . . . ?
C53 C36 C37 C19 -142.5(2) . . . . ?
C35 C36 C37 C19 -0.6(3) . . . . ?
C19 C37 C38 C39 0.9(3) . . . . ?
C36 C37 C38 C39 -138.3(2) . . . . ?
C19 C37 C38 C55 140.1(2) . . . . ?
C36 C37 C38 C55 0.9(3) . . . . ?
C22 C21 C39 C38 144.8(2) . . . . ?
C20 C21 C39 C38 -1.0(3) . . . . ?
C22 C21 C39 C40 3.3(3) . . . . ?
C20 C21 C39 C40 -142.6(2) . . . . ?
C37 C38 C39 C21 -1.4(3) . . . . ?
C55 C38 C39 C21 -144.4(2) . . . . ?
C37 C38 C39 C40 145.0(2) . . . . ?
C55 C38 C39 C40 2.0(3) . . . . ?
C21 C39 C40 C42 1.8(3) . . . . ?
C38 C39 C40 C42 -144.6(2) . . . . ?
C21 C39 C40 C56 144.3(2) . . . . ?
C38 C39 C40 C56 -2.1(2) . . . . ?
C26 C25 C41 C43 -0.8(3) . . . . ?
C24 C25 C41 C43 -143.3(2) . . . . ?
C26 C25 C41 C42 141.1(2) . . . . ?
C24 C25 C41 C42 -1.4(3) . . . . ?
C39 C40 C42 C23 -2.2(3) . . . . ?
C56 C40 C42 C23 -140.9(2) . . . . ?
C39 C40 C42 C41 136.7(2) . . . . ?
C56 C40 C42 C41 -2.0(3) . . . . ?
C22 C23 C42 C40 -2.9(3) . . . . ?
C24 C23 C42 C40 142.1(2) . . . . ?
C22 C23 C42 C41 -146.1(2) . . . . ?
C24 C23 C42 C41 -1.1(3) . . . . ?
C43 C41 C42 C40 0.9(3) . . . . ?
C25 C41 C42 C40 -140.8(2) . . . . ?
C43 C41 C42 C23 143.3(2) . . . . ?
C25 C41 C42 C23 1.5(3) . . . . ?
C42 C41 C43 C44 -136.8(2) . . . . ?
C25 C41 C43 C44 0.0(3) . . . . ?
C42 C41 C43 C57 0.3(3) . . . . ?
C25 C41 C43 C57 137.1(2) . . . . ?
C41 C43 C44 C45 0.2(4) . . . . ?
C57 C43 C44 C45 -141.3(2) . . . . ?
C41 C43 C44 C63 142.0(2) . . . . ?
C57 C43 C44 C63 0.6(3) . . . . ?
C63 C44 C45 C46 0.8(3) . . . . ?
C43 C44 C45 C46 138.4(2) . . . . ?
C63 C44 C45 C26 -137.3(2) . . . . ?
C43 C44 C45 C26 0.4(3) . . . . ?
C25 C26 C45 C44 -1.1(3) . . . . ?
C27 C26 C45 C44 141.0(2) . . . . ?
C25 C26 C45 C46 -143.8(2) . . . . ?
C27 C26 C45 C46 -1.7(3) . . . . ?
C44 C45 C46 C47 0.4(3) . . . . ?
C26 C45 C46 C47 143.0(2) . . . . ?
C44 C45 C46 C28 -142.2(2) . . . . ?
C26 C45 C46 C28 0.4(3) . . . . ?
C29 C28 C46 C47 0.8(3) . . . . ?
C27 C28 C46 C47 -141.6(2) . . . . ?
C29 C28 C46 C45 143.4(2) . . . . ?
C27 C28 C46 C45 1.0(3) . . . . ?
C45 C46 C47 C48 -138.7(2) . . . . ?
C28 C46 C47 C48 -0.6(3) . . . . ?
C45 C46 C47 C62 -1.0(3) . . . . ?
C28 C46 C47 C62 137.1(2) . . . . ?
C29 C30 C48 C47 0.6(3) . . . . ?
C31 C30 C48 C47 138.3(2) . . . . ?
C29 C30 C48 C49 -137.3(2) . . . . ?
C31 C30 C48 C49 0.4(3) . . . . ?
C46 C47 C48 C30 -0.1(3) . . . . ?
C62 C47 C48 C30 -142.2(2) . . . . ?
C46 C47 C48 C49 142.0(2) . . . . ?
C62 C47 C48 C49 -0.1(3) . . . . ?
C30 C48 C49 C50 -0.1(3) . . . . ?
C47 C48 C49 C50 -142.2(2) . . . . ?
C30 C48 C49 C61 142.1(2) . . . . ?
C47 C48 C49 C61 -0.1(3) . . . . ?
C48 C49 C50 C51 137.9(2) . . . . ?
C61 C49 C50 C51 0.2(3) . . . . ?
C48 C49 C50 C32 -0.4(4) . . . . ?
C61 C49 C50 C32 -138.1(2) . . . . ?
C31 C32 C50 C49 0.5(4) . . . . ?
C33 C32 C50 C49 142.5(2) . . . . ?
C31 C32 C50 C51 -142.2(2) . . . . ?
C33 C32 C50 C51 -0.2(3) . . . . ?
C49 C50 C51 C52 0.3(4) . . . . ?
C32 C50 C51 C52 143.1(2) . . . . ?
C49 C50 C51 C34 -143.1(2) . . . . ?
C32 C50 C51 C34 -0.4(3) . . . . ?
C35 C34 C51 C52 -0.7(4) . . . . ?
C33 C34 C51 C52 -142.7(2) . . . . ?
C35 C34 C51 C50 142.8(2) . . . . ?
C33 C34 C51 C50 0.8(3) . . . . ?
C50 C51 C52 C60 -1.0(4) . . . . ?
C34 C51 C52 C60 138.0(2) . . . . ?
C50 C51 C52 C53 -138.2(2) . . . . ?
C34 C51 C52 C53 0.8(4) . . . . ?
C37 C36 C53 C54 -0.7(3) . . . . ?
C35 C36 C53 C54 -137.9(2) . . . . ?
C37 C36 C53 C52 136.8(2) . . . . ?
C35 C36 C53 C52 -0.4(3) . . . . ?
C51 C52 C53 C36 -0.3(4) . . . . ?
C60 C52 C53 C36 -142.1(2) . . . . ?
C51 C52 C53 C54 141.7(2) . . . . ?
C60 C52 C53 C54 -0.1(3) . . . . ?
C36 C53 C54 C55 -0.3(3) . . . . ?
C52 C53 C54 C55 -142.3(2) . . . . ?
C36 C53 C54 C59 142.4(2) . . . . ?
C52 C53 C54 C59 0.4(3) . . . . ?
C59 C54 C55 C56 0.9(3) . . . . ?
C53 C54 C55 C56 139.2(2) . . . . ?
C59 C54 C55 C38 -136.7(2) . . . . ?
C53 C54 C55 C38 1.6(3) . . . . ?
C37 C38 C55 C54 -1.9(3) . . . . ?
C39 C38 C55 C54 141.2(2) . . . . ?
C37 C38 C55 C56 -144.2(2) . . . . ?
C39 C38 C55 C56 -1.1(3) . . . . ?
C54 C55 C56 C57 -0.2(3) . . . . ?
C38 C55 C56 C57 142.1(2) . . . . ?
C54 C55 C56 C40 -142.6(2) . . . . ?
C38 C55 C56 C40 -0.3(3) . . . . ?
C42 C40 C56 C57 2.0(3) . . . . ?
C39 C40 C56 C57 -140.8(2) . . . . ?
C42 C40 C56 C55 144.3(2) . . . . ?
C39 C40 C56 C55 1.5(3) . . . . ?
C55 C56 C57 C58 -0.8(3) . . . . ?
C40 C56 C57 C58 136.8(2) . . . . ?
C55 C56 C57 C43 -138.5(2) . . . . ?
C40 C56 C57 C43 -0.9(4) . . . . ?
C41 C43 C57 C56 -0.3(3) . . . . ?
C44 C43 C57 C56 141.5(2) . . . . ?
C41 C43 C57 C58 -142.5(2) . . . . ?
C44 C43 C57 C58 -0.7(3) . . . . ?
C56 C57 C58 C59 1.1(3) . . . . ?
C43 C57 C58 C59 143.4(2) . . . . ?
C56 C57 C58 C63 -141.8(2) . . . . ?
C43 C57 C58 C63 0.5(3) . . . . ?
C57 C58 C59 C60 -138.7(2) . . . . ?
C63 C58 C59 C60 -0.2(3) . . . . ?
C57 C58 C59 C54 -0.4(3) . . . . ?
C63 C58 C59 C54 138.1(2) . . . . ?
C55 C54 C59 C58 -0.6(3) . . . . ?
C53 C54 C59 C58 -143.2(2) . . . . ?
C55 C54 C59 C60 142.2(2) . . . . ?
C53 C54 C59 C60 -0.5(3) . . . . ?
C58 C59 C60 C61 0.0(3) . . . . ?
C54 C59 C60 C61 -142.8(2) . . . . ?
C58 C59 C60 C52 143.1(2) . . . . ?
C54 C59 C60 C52 0.4(3) . . . . ?
C51 C52 C60 C61 1.2(4) . . . . ?
C53 C52 C60 C61 143.0(2) . . . . ?
C51 C52 C60 C59 -141.9(2) . . . . ?
C53 C52 C60 C59 -0.2(3) . . . . ?
C59 C60 C61 C62 0.3(3) . . . . ?
C52 C60 C61 C62 -138.7(2) . . . . ?
C59 C60 C61 C49 138.3(2) . . . . ?
C52 C60 C61 C49 -0.7(3) . . . . ?
C50 C49 C61 C60 0.0(3) . . . . ?
C48 C49 C61 C60 -142.3(2) . . . . ?
C50 C49 C61 C62 142.5(2) . . . . ?
C48 C49 C61 C62 0.2(3) . . . . ?
C60 C61 C62 C63 -0.2(3) . . . . ?
C49 C61 C62 C63 -142.7(2) . . . . ?
C60 C61 C62 C47 142.2(2) . . . . ?
C49 C61 C62 C47 -0.3(3) . . . . ?
C46 C47 C62 C63 0.5(3) . . . . ?
C48 C47 C62 C63 142.7(2) . . . . ?
C46 C47 C62 C61 -142.0(2) . . . . ?
C48 C47 C62 C61 0.2(3) . . . . ?
C61 C62 C63 C44 138.7(2) . . . . ?
C47 C62 C63 C44 0.7(3) . . . . ?
C61 C62 C63 C58 0.0(3) . . . . ?
C47 C62 C63 C58 -138.0(2) . . . . ?
C45 C44 C63 C62 -1.3(3) . . . . ?
C43 C44 C63 C62 -143.3(2) . . . . ?
C45 C44 C63 C58 141.7(2) . . . . ?
C43 C44 C63 C58 -0.2(3) . . . . ?
C59 C58 C63 C62 0.2(3) . . . . ?
C57 C58 C63 C62 143.1(2) . . . . ?
C59 C58 C63 C44 -143.1(2) . . . . ?
C57 C58 C63 C44 -0.2(3) . . . . ?
N1 C1 C64 C65 -40.8(4) . . . . ?
C2 C1 C64 C65 138.5(3) . . . . ?
N1 C1 C64 C69 138.7(3) . . . . ?
C2 C1 C64 C69 -42.0(4) . . . . ?
C69 C64 C65 C66 4.2(5) . . . . ?
C1 C64 C65 C66 -176.4(4) . . . . ?
C64 C65 C66 C67 -1.5(6) . . . . ?
C65 C66 C67 C68 -2.6(7) . . . . ?
C66 C67 C68 C69 3.9(6) . . . . ?
C67 C68 C69 C64 -1.2(6) . . . . ?
C65 C64 C69 C68 -2.8(5) . . . . ?
C1 C64 C69 C68 177.7(3) . . . . ?
C9 C2 C70 C75 -127.5(3) . . . . ?
C3 C2 C70 C75 -18.0(5) . . . . ?
C1 C2 C70 C75 107.8(3) . . . . ?
C9 C2 C70 C71 58.5(3) . . . . ?
C3 C2 C70 C71 168.0(3) . . . . ?
C1 C2 C70 C71 -66.2(3) . . . . ?
C75 C70 C71 C72 1.0(4) . . . . ?
C2 C70 C71 C72 175.6(3) . . . . ?
C70 C71 C72 C73 -2.3(4) . . . . ?
C71 C72 C73 C74 1.3(5) . . . . ?
C72 C73 C74 C75 1.0(5) . . . . ?
C73 C74 C75 C70 -2.2(5) . . . . ?
C71 C70 C75 C74 1.2(4) . . . . ?
C2 C70 C75 C74 -172.8(3) . . . . ?
C101 C7 C76 N2 129(2) . . . . ?
N1 C7 C76 N2 -94.2(2) . . . . ?
C6 C7 C76 N2 28.3(3) . . . . ?
C8 C7 C76 N2 138.3(3) . . . . ?
C121 C7 C76 N2 28.0(11) . . . . ?
C101 C7 C76 C77 -54(2) . . . . ?
N1 C7 C76 C77 82.6(3) . . . . ?
C6 C7 C76 C77 -154.9(3) . . . . ?
C8 C7 C76 C77 -44.9(4) . . . . ?
C121 C7 C76 C77 -155.2(11) . . . . ?
N2 C76 C77 C78 0.5(4) . . . . ?
C7 C76 C77 C78 -176.1(2) . . . . ?
C76 C77 C78 C79 -1.2(4) . . . . ?
C77 C78 C79 C80 1.0(4) . . . . ?
C78 C79 C80 N2 -0.1(4) . . . . ?
C64 C1 N1 C100 -69.4(7) . . . . ?
C2 C1 N1 C100 111.3(7) . . . . ?
C64 C1 N1 C7 -178.8(2) . . . . ?
C2 C1 N1 C7 2.0(4) . . . . ?
C101 C7 N1 C100 -84(2) . . . . ?
C6 C7 N1 C100 12.9(7) . . . . ?
C8 C7 N1 C100 -96.9(7) . . . . ?
C76 C7 N1 C100 137.6(7) . . . . ?
C121 C7 N1 C100 27.0(13) . . . . ?
C101 C7 N1 C1 -11(2) . . . . ?
C6 C7 N1 C1 86.3(3) . . . . ?
C8 C7 N1 C1 -23.4(4) . . . . ?
C76 C7 N1 C1 -148.9(2) . . . . ?
C121 C7 N1 C1 100.5(11) . . . . ?
C79 C80 N2 C76 -0.6(4) . . . . ?
C77 C76 N2 C80 0.3(4) . . . . ?
C7 C76 N2 C80 177.1(2) . . . . ?
C87 C81 C83 C82 0.8(5) . . . . ?
C84 C82 C83 C81 -0.6(5) . . . . ?
C83 C82 C84 C86 -0.1(4) . . . . ?
C82 C84 C86 C87 0.5(5) . . . . ?
C83 C81 C87 C86 -0.3(5) . . . . ?
C84 C86 C87 C81 -0.4(5) . . . . ?
C96 C85 C91 C93 0.9(6) . . . . ?
C98 C88 C92 C97 -0.5(6) . . . . ?
C85 C91 C93 C95 -0.2(6) . . . . ?
C97 C90 C94 C98 1.2(7) . . . . ?
C91 C93 C95 C89 0.1(6) . . . . ?
C96 C89 C95 C93 -0.8(6) . . . . ?
C95 C89 C96 C85 1.5(6) . . . . ?
C91 C85 C96 C89 -1.6(6) . . . . ?
C94 C90 C97 C92 -0.3(7) . . . . ?
C88 C92 C97 C90 0.0(7) . . . . ?
C92 C88 C98 C94 1.4(6) . . . . ?
C90 C94 C98 C88 -1.7(7) . . . . ?
C103 C4 C99 C100 -12(2) . . . . ?
C3 C4 C99 C100 3.4(11) . . . . ?
C15 C4 C99 C100 163.0(7) . . . . ?
C5 C4 C99 C100 -112.4(10) . . . . ?
C103 C4 C99 C104 -147.3(19) . . . . ?
C3 C4 C99 C104 -131.6(9) . . . . ?
C15 C4 C99 C104 28.0(12) . . . . ?
C5 C4 C99 C104 112.6(12) . . . . ?
C103 C4 C99 C122 103.4(19) . . . . ?
C3 C4 C99 C122 119.2(8) . . . . ?
C15 C4 C99 C122 -81.2(9) . . . . ?
C5 C4 C99 C122 3.3(7) . . . . ?
C100 C99 C104 C105 66(2) . . . . ?
C122 C99 C104 C105 -57(2) . . . . ?
C4 C99 C104 C105 -159.4(17) . . . . ?
C100 C99 C104 C123 -117.1(15) . . . . ?
C122 C99 C104 C123 119.5(16) . . . . ?
C4 C99 C104 C123 17(2) . . . . ?
C1 N1 C100 C109 57.5(9) . . . . ?
C7 N1 C100 C109 168.5(7) . . . . ?
C1 N1 C100 C99 -114.7(13) . . . . ?
C7 N1 C100 C99 -3.6(15) . . . . ?
C104 C99 C100 N1 -140.7(12) . . . . ?
C122 C99 C100 N1 -21.8(18) . . . . ?
C4 C99 C100 N1 80.5(14) . . . . ?
C104 C99 C100 C109 47.5(15) . . . . ?
C122 C99 C100 C109 166.4(12) . . . . ?
C4 C99 C100 C109 -91.3(13) . . . . ?
C108 C107 C106 C105 9(3) . . . . ?
C105 C104 C123 C108 -5(3) . . . . ?
C99 C104 C123 C108 178.5(15) . . . . ?
C18 C17 C122 C121 -37(2) . . . . ?
C16 C17 C122 C121 130.4(17) . . . . ?
C5 C17 C122 C121 93(2) . . . . ?
C18 C17 C122 C99 177.1(9) . . . . ?
C16 C17 C122 C99 -15.3(17) . . . . ?
C5 C17 C122 C99 -52.5(12) . . . . ?
C100 C99 C122 C121 23(3) . . . . ?
C104 C99 C122 C121 146(2) . . . . ?
C4 C99 C122 C121 -91(2) . . . . ?
C100 C99 C122 C17 168.9(10) . . . . ?
C104 C99 C122 C17 -68.1(14) . . . . ?
C4 C99 C122 C17 54.4(12) . . . . ?
C104 C123 C108 C107 12(3) . . . . ?
C106 C107 C108 C123 -15(3) . . . . ?
C4 C103 C102 C101 4(5) . . . . ?
C12 C103 C102 C101 151(3) . . . . ?
C4 C103 C102 C10 -145(3) . . . . ?
C12 C103 C102 C10 2(3) . . . . ?
C24 C10 C102 C103 134.0(17) . . . . ?
C9 C10 C102 C103 -148(3) . . . . ?
C11 C10 C102 C103 -0.9(19) . . . . ?
C24 C10 C102 C101 -21(2) . . . . ?
C9 C10 C102 C101 57(2) . . . . ?
C11 C10 C102 C101 -156(2) . . . . ?
C107 C106 C105 C104 -2(4) . . . . ?
C123 C104 C105 C106 -1(4) . . . . ?
C99 C104 C105 C106 176.5(19) . . . . ?
N1 C100 C109 C110 27.5(15) . . . . ?
C99 C100 C109 C110 -159.8(12) . . . . ?
N1 C100 C109 C114 -147.0(10) . . . . ?
C99 C100 C109 C114 25.7(17) . . . . ?
C114 C109 C110 C111 0.0 . . . . ?
C100 C109 C110 C111 -174.6(14) . . . . ?
C109 C110 C111 C112 0.0 . . . . ?
C110 C111 C112 C113 0.0 . . . . ?
C111 C112 C113 C114 0.0 . . . . ?
C112 C113 C114 C109 0.0 . . . . ?
C110 C109 C114 C113 0.0 . . . . ?
C100 C109 C114 C113 174.3(15) . . . . ?
C120 C115 C116 C117 0.0 . . . . ?
C115 C116 C117 C118 0.0 . . . . ?
C116 C117 C118 C119 0.0 . . . . ?
C117 C118 C119 C120 0.0 . . . . ?
C118 C119 C120 C115 0.0 . . . . ?
C116 C115 C120 C119 0.0 . . . . ?
C19 C20 C121 C122 26(3) . . . . ?
C21 C20 C121 C122 -139.1(18) . . . . ?
C6 C20 C121 C122 -78(6) . . . . ?
C19 C20 C121 C7 174.9(11) . . . . ?
C21 C20 C121 C7 10(3) . . . . ?
C6 C20 C121 C7 71(6) . . . . ?
C17 C122 C121 C20 8(3) . . . . ?
C99 C122 C121 C20 148.4(18) . . . . ?
C17 C122 C121 C7 -142.4(17) . . . . ?
C99 C122 C121 C7 -2(3) . . . . ?
C101 C7 C121 C20 -51(3) . . . . ?
N1 C7 C121 C20 -174.9(14) . . . . ?
C6 C7 C121 C20 -107(6) . . . . ?
C8 C7 C121 C20 -45(2) . . . . ?
C76 C7 C121 C20 71(2) . . . . ?
C101 C7 C121 C122 100(3) . . . . ?
N1 C7 C121 C122 -24(2) . . . . ?
C6 C7 C121 C122 44(4) . . . . ?
C8 C7 C121 C122 106(2) . . . . ?
C76 C7 C121 C122 -137.4(19) . . . . ?
C103 C4 C3 C12 -70(9) . . . . ?
C15 C4 C3 C12 20.3(6) . . . . ?
C5 C4 C3 C12 -118.2(4) . . . . ?
C99 C4 C3 C12 179.9(6) . . . . ?
C103 C4 C3 C2 90(9) . . . . ?
C15 C4 C3 C2 -179.5(4) . . . . ?
C5 C4 C3 C2 42.0(7) . . . . ?
C99 C4 C3 C2 -20.0(8) . . . . ?
C13 C12 C3 C4 -26.6(6) . . . . ?
C103 C12 C3 C4 67(9) . . . . ?
C11 C12 C3 C4 125.9(4) . . . . ?
C13 C12 C3 C2 171.6(3) . . . . ?
C103 C12 C3 C2 -95(9) . . . . ?
C11 C12 C3 C2 -36.0(5) . . . . ?
C9 C2 C3 C4 -92.5(5) . . . . ?
C1 C2 C3 C4 25.1(6) . . . . ?
C70 C2 C3 C4 150.0(4) . . . . ?
C9 C2 C3 C12 68.0(4) . . . . ?
C1 C2 C3 C12 -174.4(3) . . . . ?
C70 C2 C3 C12 -49.5(5) . . . . ?
N1 C7 C101 C102 27(4) . . . . ?
C6 C7 C101 C102 -84(3) . . . . ?
C8 C7 C101 C102 114(14) . . . . ?
C76 C7 C101 C102 159(2) . . . . ?
C121 C7 C101 C102 -96(3) . . . . ?
N1 C7 C101 C22 -166(2) . . . . ?
C6 C7 C101 C22 82(3) . . . . ?
C8 C7 C101 C22 -80(12) . . . . ?
C76 C7 C101 C22 -35(4) . . . . ?
C121 C7 C101 C22 70(3) . . . . ?
C103 C102 C101 C7 45(5) . . . . ?
C10 C102 C101 C7 -165(3) . . . . ?
C103 C102 C101 C22 -122(3) . . . . ?
C10 C102 C101 C22 28(4) . . . . ?
C23 C22 C101 C7 169(2) . . . . ?
C8 C22 C101 C7 107(11) . . . . ?
C21 C22 C101 C7 -46(4) . . . . ?
C23 C22 C101 C102 -24(4) . . . . ?
C8 C22 C101 C102 -86(10) . . . . ?
C21 C22 C101 C102 121(3) . . . . ?
C10 C9 C8 C22 -1.4(8) . . . . ?
C2 C9 C8 C22 -157.4(4) . . . . ?
C10 C9 C8 C7 155.1(4) . . . . ?
C2 C9 C8 C7 -0.9(7) . . . . ?
C23 C22 C8 C9 -20.6(7) . . . . ?
C21 C22 C8 C9 133.0(5) . . . . ?
C101 C22 C8 C9 104(10) . . . . ?
C23 C22 C8 C7 -178.2(3) . . . . ?
C21 C22 C8 C7 -24.6(6) . . . . ?
C101 C22 C8 C7 -54(10) . . . . ?
C101 C7 C8 C9 -76(12) . . . . ?
N1 C7 C8 C9 22.8(6) . . . . ?
C6 C7 C8 C9 -94.8(5) . . . . ?
C76 C7 C8 C9 144.8(4) . . . . ?
C121 C7 C8 C9 -107.5(11) . . . . ?
C101 C7 C8 C22 81(12) . . . . ?
N1 C7 C8 C22 -179.4(3) . . . . ?
C6 C7 C8 C22 63.0(5) . . . . ?
C76 C7 C8 C22 -57.4(5) . . . . ?
C121 C7 C8 C22 50.3(11) . . . . ?
